data_1570257
loop_
_publ_author_name
'Zheng, Cheng-Yu'
'Zhao, Jin-Xin'
'Yuan, Chang-Hao'
'Peng, Xia'
'Geng, Meiyu'
'Ai, Jing'
'Fan, Yao-Yue'
'Yue, Jian-Min'

_publ_section_title
;
 Unprecedented sesterterpenoids, orientanoids A-C: discovery, bioinspired
 total synthesis and antitumor immunity.
;
_journal_issue 46
_journal_name_full 'Chemical science'
_journal_page_first 13410
_journal_page_last 13418
_journal_paper_doi 10.1039/d3sc04238c
_journal_volume 14
_journal_year 2023
_chemical_absolute_configuration rmad
_chemical_formula_moiety 'C15 H20 O4, 3(H2 O)'
_chemical_formula_sum 'C15 H26 O7'
_chemical_formula_weight 318.36
_space_group_crystal_system orthorhombic
_space_group_IT_number 19
_space_group_name_Hall 'P 2ac 2ab'
_space_group_name_H-M_alt 'P 21 21 21'
_atom_sites_solution_hydrogens mixed
_atom_sites_solution_primary dual
_audit_creation_date 2020-08-06
_audit_creation_method
;
Olex2 1.2
(compiled 2018.05.29 svn.r3508 for OlexSys, GUI svn.r5506)
;
_audit_update_record
;
2020-08-07 deposited with the CCDC.	2023-11-06 downloaded from the CCDC.
;
_cell_angle_alpha 90
_cell_angle_beta 90
_cell_angle_gamma 90
_cell_formula_units_Z 4
_cell_length_a 6.7959(2)
_cell_length_b 10.8224(3)
_cell_length_c 22.5827(6)
_cell_measurement_reflns_used 7367
_cell_measurement_temperature 170
_cell_measurement_theta_max 74.675
_cell_measurement_theta_min 3.915
_cell_volume 1660.91(8)
_computing_cell_refinement 'SAINT V8.40A (?, 2016)'
_computing_data_reduction 'SAINT V8.40A (?, 2016)'
_computing_molecular_graphics 'Olex2 (Dolomanov et al., 2009)'
_computing_publication_material 'Olex2 (Dolomanov et al., 2009)'
_computing_structure_refinement 'ShelXL (Sheldrick, 2015)'
_computing_structure_solution 'ShelXT (Sheldrick, 2015)'
_diffrn_ambient_temperature 170.0
_diffrn_measured_fraction_theta_full 0.999
_diffrn_measured_fraction_theta_max 0.998
_diffrn_measurement_device_type 'D8 VENTURE'
_diffrn_measurement_method '\f and \w scans'
_diffrn_radiation_type CuK\a
_diffrn_radiation_wavelength 1.54178
_diffrn_reflns_av_R_equivalents 0.0586
_diffrn_reflns_av_unetI/netI 0.0424
_diffrn_reflns_Laue_measured_fraction_full 0.999
_diffrn_reflns_Laue_measured_fraction_max 0.998
_diffrn_reflns_limit_h_max 8
_diffrn_reflns_limit_h_min -8
_diffrn_reflns_limit_k_max 13
_diffrn_reflns_limit_k_min -13
_diffrn_reflns_limit_l_max 28
_diffrn_reflns_limit_l_min -27
_diffrn_reflns_number 14858
_diffrn_reflns_point_group_measured_fraction_full 0.998
_diffrn_reflns_point_group_measured_fraction_max 0.991
_diffrn_reflns_theta_full 67.679
_diffrn_reflns_theta_max 74.624
_diffrn_reflns_theta_min 3.915
_diffrn_standards_number 0
_exptl_absorpt_coefficient_mu 0.841
_exptl_absorpt_correction_T_max 0.7538
_exptl_absorpt_correction_T_min 0.5371
_exptl_absorpt_correction_type multi-scan
_exptl_absorpt_process_details
'SADABS-2016/2 (Bruker,2016/2) was used for absorption correction. wR2(int) was 0.1724 before and 0.0815 after correction. The Ratio of minimum to maximum transmission is 0.7125. The \l/2 correction factor is Not present.'
_exptl_crystal_colour colourless
_exptl_crystal_colour_primary colourless
_exptl_crystal_density_diffrn 1.273
_exptl_crystal_description block
_exptl_crystal_F_000 688
_exptl_crystal_size_max 0.15
_exptl_crystal_size_mid 0.08
_exptl_crystal_size_min 0.05
_refine_diff_density_max 0.250
_refine_diff_density_min -0.246
_refine_diff_density_rms 0.052
_refine_ls_abs_structure_details
;
 Flack x determined using 1159 quotients [(I+)-(I-)]/[(I+)+(I-)]
 (Parsons, Flack and Wagner, Acta Cryst. B69 (2013) 249-259).
;
_refine_ls_abs_structure_Flack -0.08(11)
_refine_ls_extinction_method none
_refine_ls_goodness_of_fit_ref 1.051
_refine_ls_hydrogen_treatment mixed
_refine_ls_matrix_type full
_refine_ls_number_parameters 221
_refine_ls_number_reflns 3388
_refine_ls_number_restraints 3
_refine_ls_restrained_S_all 1.051
_refine_ls_R_factor_all 0.0520
_refine_ls_R_factor_gt 0.0456
_refine_ls_shift/su_max 0.000
_refine_ls_shift/su_mean 0.000
_refine_ls_structure_factor_coef Fsqd
_refine_ls_weighting_details 'w=1/[\s^2^(Fo^2^)+(0.0715P)^2^+0.1682P] where P=(Fo^2^+2Fc^2^)/3'
_refine_ls_weighting_scheme calc
_refine_ls_wR_factor_gt 0.1139
_refine_ls_wR_factor_ref 0.1200
_reflns_Friedel_coverage 0.708
_reflns_Friedel_fraction_full 0.996
_reflns_Friedel_fraction_max 0.981
_reflns_number_gt 3037
_reflns_number_total 3388
_reflns_threshold_expression 'I > 2\s(I)'
_cod_data_source_file d3sc04238c2.cif
_cod_data_source_block cu_22020479_0m
_cod_depositor_comments 'Adding full bibliography for 1570253--1570262.cif.'
_cod_database_code 1570257
_shelx_shelxl_version_number 2018/3
_shelx_space_group_comment
;
The symmetry employed for this shelxl refinement is uniquely defined
by the following loop, which should always be used as a source of
symmetry information in preference to the above space-group names.
They are only intended as comments.
;
_shelx_estimated_absorpt_t_max 0.959
_shelx_estimated_absorpt_t_min 0.884
_olex2_refinement_description
;
1. Fixed Uiso
 At 1.2 times of:
  All C(H) groups, All C(H,H) groups
 At 1.5 times of:
  All C(H,H,H) groups, All O(H) groups, All O(H,H) groups
2. Restrained distances
 O7-H7B = O7-H7A
 0.87 with sigma of 0.02
 O1-H1B
 0.87 with sigma of 0.02
3.a Free rotating group:
 O7(H7A), O5(H5A,H5B)
3.b Ternary CH refined with riding coordinates:
 C1(H1), C8(H8), C3(H3), C11(H11)
3.c Secondary CH2 refined with riding coordinates:
 C6(H6A,H6B), C9(H9A,H9B), C2(H2A,H2B)
3.d Idealised Me refined as rotating group:
 C14(H14A,H14B,H14C), C13(H13A,H13B,H13C), C15(H15A,H15B,H15C)
3.e Idealised tetrahedral OH refined as rotating group:
 O6(H6)
;
_olex2_submission_special_instructions 'No special instructions were received'

loop_
_space_group_symop_operation_xyz
'x, y, z'
'-x+1/2, -y, z+1/2'
'-x, y+1/2, -z+1/2'
'x+1/2, -y+1/2, -z'

loop_
_atom_site_label
_atom_site_type_symbol
_atom_site_fract_x
_atom_site_fract_y
_atom_site_fract_z
_atom_site_U_iso_or_equiv
_atom_site_adp_type
_atom_site_occupancy
_atom_site_site_symmetry_order
_atom_site_calc_flag
_atom_site_refinement_flags_posn
_atom_site_refinement_flags_adp
_atom_site_refinement_flags_occupancy
_atom_site_disorder_assembly
_atom_site_disorder_group
O4 O 0.1193(3) 0.60228(17) 0.48025(8) 0.0249(4) Uani 1 1 d . . . . .
O6 O 0.3664(3) 0.61137(19) 0.23637(8) 0.0279(4) Uani 1 1 d . . . . .
H6 H 0.460788 0.593324 0.213979 0.042 Uiso 1 1 calc GR . . . .
O2 O -0.2079(2) 0.4332(2) 0.46052(9) 0.0326(5) Uani 1 1 d . . . . .
O3 O -0.2633(3) 0.3875(2) 0.55482(9) 0.0337(5) Uani 1 1 d . . . . .
O7 O 0.7262(3) 0.5791(2) 0.17828(10) 0.0371(5) Uani 1 1 d D . . . .
H7A H 0.723871 0.584597 0.139841 0.056 Uiso 1 1 d DG . . . .
O1 O -0.0217(3) 0.2625(2) 0.30156(12) 0.0402(5) Uani 1 1 d D . . . .
O5 O 0.0381(4) 0.4468(3) 0.21877(14) 0.0578(7) Uani 1 1 d . . . . .
H5A H 0.027101 0.388971 0.245256 0.087 Uiso 1 1 d G . . . .
H5B H 0.135146 0.495473 0.228108 0.087 Uiso 1 1 d G . . . .
C12 C -0.1472(4) 0.4053(3) 0.51537(12) 0.0258(5) Uani 1 1 d . . . . .
C7 C 0.1325(3) 0.4741(2) 0.46442(11) 0.0222(5) Uani 1 1 d . . . . .
C5 C 0.3626(3) 0.5341(2) 0.38568(12) 0.0242(5) Uani 1 1 d . . . . .
C1 C 0.2928(4) 0.6651(3) 0.39338(12) 0.0255(5) Uani 1 1 d . . . . .
H1 H 0.389473 0.710350 0.418772 0.031 Uiso 1 1 calc R . . . .
C10 C 0.0905(4) 0.6671(3) 0.42420(12) 0.0271(6) Uani 1 1 d . . . . .
C8 C -0.0410(3) 0.4592(3) 0.42115(12) 0.0266(5) Uani 1 1 d . . . . .
H8 H -0.018623 0.392098 0.391441 0.032 Uiso 1 1 calc R . . . .
C6 C 0.3322(3) 0.4472(3) 0.43650(13) 0.0276(6) Uani 1 1 d . . . . .
H6A H 0.437761 0.458524 0.466204 0.033 Uiso 1 1 calc R . . . .
H6B H 0.336554 0.360692 0.422301 0.033 Uiso 1 1 calc R . . . .
C4 C 0.4387(3) 0.5134(3) 0.33228(12) 0.0259(5) Uani 1 1 d . . . . .
C3 C 0.4383(4) 0.6299(2) 0.29577(12) 0.0261(5) Uani 1 1 d . . . . .
H3 H 0.574290 0.664939 0.294265 0.031 Uiso 1 1 calc R . . . .
C11 C 0.0756(3) 0.3963(3) 0.51746(12) 0.0258(5) Uani 1 1 d . . . . .
H11 H 0.112357 0.308750 0.508519 0.031 Uiso 1 1 calc R . . . .
C9 C -0.0634(4) 0.5856(3) 0.39271(12) 0.0308(6) Uani 1 1 d . . . . .
H9A H -0.197860 0.618400 0.398908 0.037 Uiso 1 1 calc R . . . .
H9B H -0.036887 0.581394 0.349648 0.037 Uiso 1 1 calc R . . . .
C2 C 0.3029(4) 0.7182(3) 0.33002(13) 0.0319(6) Uani 1 1 d . . . . .
H2A H 0.170349 0.720698 0.311870 0.038 Uiso 1 1 calc R . . . .
H2B H 0.358032 0.802853 0.330381 0.038 Uiso 1 1 calc R . . . .
C14 C 0.5249(4) 0.3970(3) 0.30846(15) 0.0370(7) Uani 1 1 d . . . . .
H14A H 0.508316 0.330527 0.337517 0.055 Uiso 1 1 calc GR . . . .
H14B H 0.665411 0.409297 0.300612 0.055 Uiso 1 1 calc GR . . . .
H14C H 0.457847 0.374517 0.271586 0.055 Uiso 1 1 calc GR . . . .
C13 C 0.1668(4) 0.4299(3) 0.57662(13) 0.0385(7) Uani 1 1 d . . . . .
H13A H 0.131769 0.515143 0.586799 0.058 Uiso 1 1 calc GR . . . .
H13B H 0.310248 0.422447 0.574003 0.058 Uiso 1 1 calc GR . . . .
H13C H 0.117261 0.373872 0.607277 0.058 Uiso 1 1 calc GR . . . .
C15 C 0.0229(6) 0.7966(3) 0.43747(16) 0.0452(8) Uani 1 1 d . . . . .
H15A H -0.097103 0.793569 0.461509 0.068 Uiso 1 1 calc GR . . . .
H15B H -0.004457 0.839989 0.400275 0.068 Uiso 1 1 calc GR . . . .
H15C H 0.126046 0.840569 0.459262 0.068 Uiso 1 1 calc GR . . . .
H1A H -0.121(8) 0.220(5) 0.292(2) 0.065(14) Uiso 1 1 d . . . . .
H7B H 0.815(5) 0.532(3) 0.1907(18) 0.040(10) Uiso 1 1 d D . . . .
H1B H 0.076(5) 0.211(3) 0.3054(19) 0.047(11) Uiso 1 1 d D . . . .

loop_
_atom_site_aniso_label
_atom_site_aniso_U_11
_atom_site_aniso_U_22
_atom_site_aniso_U_33
_atom_site_aniso_U_23
_atom_site_aniso_U_13
_atom_site_aniso_U_12
O4 0.0302(7) 0.0250(9) 0.0195(9) -0.0016(7) 0.0008(6) -0.0010(7)
O6 0.0285(8) 0.0332(10) 0.0220(9) 0.0011(8) 0.0020(7) -0.0005(8)
O2 0.0209(7) 0.0468(13) 0.0300(10) 0.0009(9) 0.0003(7) -0.0060(8)
O3 0.0258(8) 0.0426(12) 0.0327(11) 0.0018(9) 0.0054(7) -0.0048(8)
O7 0.0329(9) 0.0489(13) 0.0294(11) 0.0019(10) 0.0006(8) 0.0021(9)
O1 0.0389(10) 0.0323(11) 0.0492(14) -0.0020(10) -0.0091(10) 0.0020(9)
O5 0.0489(12) 0.0498(15) 0.0748(19) 0.0228(14) -0.0214(13) -0.0147(12)
C12 0.0245(10) 0.0244(12) 0.0286(13) -0.0014(11) 0.0011(9) -0.0033(10)
C7 0.0207(9) 0.0220(12) 0.0239(12) 0.0015(10) -0.0007(9) 0.0011(9)
C5 0.0207(9) 0.0251(12) 0.0267(13) 0.0049(10) -0.0001(9) 0.0020(9)
C1 0.0309(11) 0.0231(12) 0.0226(13) -0.0001(10) 0.0037(9) -0.0003(10)
C10 0.0331(12) 0.0269(13) 0.0214(13) 0.0018(11) 0.0038(9) 0.0063(10)
C8 0.0216(10) 0.0369(14) 0.0212(12) -0.0035(11) 0.0011(9) -0.0032(10)
C6 0.0230(10) 0.0305(14) 0.0294(13) 0.0080(12) 0.0040(9) 0.0049(10)
C4 0.0228(9) 0.0259(13) 0.0289(13) 0.0038(11) 0.0026(9) 0.0031(10)
C3 0.0258(10) 0.0278(12) 0.0247(13) 0.0026(11) 0.0007(9) 0.0003(10)
C11 0.0222(10) 0.0266(13) 0.0287(13) 0.0046(11) 0.0041(9) 0.0008(10)
C9 0.0243(10) 0.0435(16) 0.0245(12) 0.0076(13) -0.0024(10) 0.0034(11)
C2 0.0418(14) 0.0269(13) 0.0270(14) 0.0052(12) 0.0074(11) 0.0048(11)
C14 0.0414(13) 0.0307(15) 0.0389(16) 0.0013(13) 0.0115(12) 0.0117(12)
C13 0.0290(12) 0.059(2) 0.0280(14) 0.0152(14) -0.0035(10) -0.0057(13)
C15 0.0639(19) 0.0315(16) 0.0401(18) 0.0029(14) 0.0193(15) 0.0158(15)

loop_
_atom_type_symbol
_atom_type_description
_atom_type_scat_dispersion_real
_atom_type_scat_dispersion_imag
_atom_type_scat_source
C C 0.0181 0.0091 'International Tables Vol C Tables 4.2.6.8 and 6.1.1.4'
H H 0.0000 0.0000 'International Tables Vol C Tables 4.2.6.8 and 6.1.1.4'
O O 0.0492 0.0322 'International Tables Vol C Tables 4.2.6.8 and 6.1.1.4'

loop_
_geom_angle_atom_site_label_1
_geom_angle_atom_site_label_2
_geom_angle_atom_site_label_3
_geom_angle
_geom_angle_site_symmetry_1
_geom_angle_site_symmetry_3
_geom_angle_publ_flag
C7 O4 C10 104.90(19) . . ?
C3 O6 H6 109.5 . . ?
C12 O2 C8 111.39(18) . . ?
H7A O7 H7B 112.9 . . ?
H1A O1 H1B 107(4) . . ?
H5A O5 H5B 109.5 . . ?
O2 C12 C11 110.5(2) . . ?
O3 C12 O2 121.1(2) . . ?
O3 C12 C11 128.3(3) . . ?
O4 C7 C8 102.2(2) . . ?
O4 C7 C6 110.1(2) . . ?
O4 C7 C11 108.9(2) . . ?
C6 C7 C8 113.5(2) . . ?
C11 C7 C8 104.36(19) . . ?
C11 C7 C6 116.6(2) . . ?
C6 C5 C1 117.3(2) . . ?
C4 C5 C1 112.7(2) . . ?
C4 C5 C6 130.0(2) . . ?
C5 C1 H1 108.7 . . ?
C5 C1 C10 110.3(2) . . ?
C5 C1 C2 103.3(2) . . ?
C10 C1 H1 108.7 . . ?
C10 C1 C2 116.9(2) . . ?
C2 C1 H1 108.7 . . ?
O4 C10 C1 105.4(2) . . ?
O4 C10 C9 102.4(2) . . ?
O4 C10 C15 108.4(2) . . ?
C1 C10 C9 112.9(2) . . ?
C15 C10 C1 112.1(2) . . ?
C15 C10 C9 114.7(3) . . ?
O2 C8 C7 103.15(19) . . ?
O2 C8 H8 112.7 . . ?
O2 C8 C9 110.5(2) . . ?
C7 C8 H8 112.7 . . ?
C9 C8 C7 104.5(2) . . ?
C9 C8 H8 112.7 . . ?
C7 C6 H6A 110.0 . . ?
C7 C6 H6B 110.0 . . ?
C5 C6 C7 108.7(2) . . ?
C5 C6 H6A 110.0 . . ?
C5 C6 H6B 110.0 . . ?
H6A C6 H6B 108.3 . . ?
C5 C4 C3 110.8(2) . . ?
C5 C4 C14 128.5(3) . . ?
C14 C4 C3 120.7(2) . . ?
O6 C3 C4 113.2(2) . . ?
O6 C3 H3 109.5 . . ?
O6 C3 C2 110.6(2) . . ?
C4 C3 H3 109.5 . . ?
C4 C3 C2 104.3(2) . . ?
C2 C3 H3 109.5 . . ?
C12 C11 H11 107.7 . . ?
C7 C11 C12 101.2(2) . . ?
C7 C11 H11 107.7 . . ?
C7 C11 C13 117.3(2) . . ?
C13 C11 C12 114.8(2) . . ?
C13 C11 H11 107.7 . . ?
C10 C9 H9A 110.8 . . ?
C10 C9 H9B 110.8 . . ?
C8 C9 C10 104.6(2) . . ?
C8 C9 H9A 110.8 . . ?
C8 C9 H9B 110.8 . . ?
H9A C9 H9B 108.9 . . ?
C1 C2 H2A 110.7 . . ?
C1 C2 H2B 110.7 . . ?
C3 C2 C1 105.2(2) . . ?
C3 C2 H2A 110.7 . . ?
C3 C2 H2B 110.7 . . ?
H2A C2 H2B 108.8 . . ?
C4 C14 H14A 109.5 . . ?
C4 C14 H14B 109.5 . . ?
C4 C14 H14C 109.5 . . ?
H14A C14 H14B 109.5 . . ?
H14A C14 H14C 109.5 . . ?
H14B C14 H14C 109.5 . . ?
C11 C13 H13A 109.5 . . ?
C11 C13 H13B 109.5 . . ?
C11 C13 H13C 109.5 . . ?
H13A C13 H13B 109.5 . . ?
H13A C13 H13C 109.5 . . ?
H13B C13 H13C 109.5 . . ?
C10 C15 H15A 109.5 . . ?
C10 C15 H15B 109.5 . . ?
C10 C15 H15C 109.5 . . ?
H15A C15 H15B 109.5 . . ?
H15A C15 H15C 109.5 . . ?
H15B C15 H15C 109.5 . . ?

loop_
_geom_bond_atom_site_label_1
_geom_bond_atom_site_label_2
_geom_bond_distance
_geom_bond_site_symmetry_2
_geom_bond_publ_flag
O4 C7 1.436(3) . ?
O4 C10 1.460(3) . ?
O6 H6 0.8400 . ?
O6 C3 1.442(3) . ?
O2 C12 1.340(3) . ?
O2 C8 1.468(3) . ?
O3 C12 1.206(3) . ?
O7 H7A 0.8702 . ?
O7 H7B 0.84(2) . ?
O1 H1A 0.85(6) . ?
O1 H1B 0.87(2) . ?
O5 H5A 0.8690 . ?
O5 H5B 0.8700 . ?
C12 C11 1.518(3) . ?
C7 C8 1.540(3) . ?
C7 C6 1.524(3) . ?
C7 C11 1.514(4) . ?
C5 C1 1.506(4) . ?
C5 C6 1.498(4) . ?
C5 C4 1.331(4) . ?
C1 H1 1.0000 . ?
C1 C10 1.541(3) . ?
C1 C2 1.543(4) . ?
C10 C9 1.543(4) . ?
C10 C15 1.505(4) . ?
C8 H8 1.0000 . ?
C8 C9 1.519(4) . ?
C6 H6A 0.9900 . ?
C6 H6B 0.9900 . ?
C4 C3 1.506(4) . ?
C4 C14 1.490(4) . ?
C3 H3 1.0000 . ?
C3 C2 1.536(4) . ?
C11 H11 1.0000 . ?
C11 C13 1.517(4) . ?
C9 H9A 0.9900 . ?
C9 H9B 0.9900 . ?
C2 H2A 0.9900 . ?
C2 H2B 0.9900 . ?
C14 H14A 0.9800 . ?
C14 H14B 0.9800 . ?
C14 H14C 0.9800 . ?
C13 H13A 0.9800 . ?
C13 H13B 0.9800 . ?
C13 H13C 0.9800 . ?
C15 H15A 0.9800 . ?
C15 H15B 0.9800 . ?
C15 H15C 0.9800 . ?

loop_
_geom_hbond_atom_site_label_D
_geom_hbond_atom_site_label_H
_geom_hbond_atom_site_label_A
_geom_hbond_distance_DH
_geom_hbond_distance_HA
_geom_hbond_distance_DA
_geom_hbond_angle_DHA
_geom_hbond_site_symmetry_A
_geom_hbond_publ_flag
O6 H6 O7 0.84 1.98 2.797(3) 163.4 . yes
O7 H7A O3 0.87 1.96 2.823(3) 169.8 2_564 yes
O5 H5A O1 0.87 1.90 2.764(4) 174.8 . yes
O5 H5B O6 0.87 2.02 2.882(3) 171.3 . yes
O7 H7B O5 0.84(2) 1.88(2) 2.716(3) 171(4) 1_655 yes
O1 H1B O7 0.87(2) 2.00(3) 2.859(3) 171(4) 3_645 yes
